data_8101281
loop_
_publ_author_name
'Fleck, Michel'
'Tillmanns, Ekkehart'
'Bohaty, Ladislav'

_publ_section_title
;
Crystal structure of tetraaquamanganese succinate, Mn(H~2~O)~4~C~4~H~4~O~4~
;
_journal_issue 3
_journal_name_full 'Zeitschrift f\"ur Kristallographie - New Crystal Structures'
_journal_page_first 429
_journal_page_last 430
_journal_volume 215
_journal_year 2000
_chemical_formula_moiety 'Mn 2+, C4 H4 O4 2-, 4(H2 O)'
_chemical_formula_structural 'Mn (H2 O)4 C4 H4 O4'
_chemical_formula_sum 'C4 H12 Mn O8'
_chemical_formula_weight 243.08
_chemical_name_common 'tetraaquamanganese succinate'
_space_group_IT_number 14
_symmetry_cell_setting monoclinic
_symmetry_space_group_name_Hall '-P 2ybc'
_symmetry_space_group_name_H-M 'P 1 21/c 1'
_cell_angle_alpha 90.00
_cell_angle_beta 99.94(2)
_cell_angle_gamma 90.00
_cell_formula_units_Z 4
_cell_length_a 7.513(2)
_cell_length_b 14.915(3)
_cell_length_c 7.891(2)
_cell_measurement_temperature 293(2)
_cell_volume 871.0(4)
_diffrn_ambient_temperature 293(2)
_exptl_crystal_density_diffrn 1.854
_cod_original_sg_symbol_H-M 'P 21/c'
_cod_database_code 8101281

loop_
_symmetry_equiv_pos_as_xyz
'x, y, z'
'-x, y+1/2, -z+1/2'
'-x, -y, -z'
'x, -y-1/2, z-1/2'

loop_
_atom_site_label
_atom_site_type_symbol
_atom_site_fract_x
_atom_site_fract_y
_atom_site_fract_z
_atom_site_U_iso_or_equiv
_atom_site_adp_type
_atom_site_occupancy
_atom_site_symmetry_multiplicity
_atom_site_Wyckoff_symbol
_atom_site_calc_flag
_atom_site_refinement_flags
_atom_site_disorder_assembly
_atom_site_disorder_group
Mn1 Mn 0.07330(3) 0.355866(17) 0.31062(3) 0.01978(10) Uani 1 4 e d . . .
O11 O -0.13369(17) 0.33249(9) 0.08945(16) 0.0275(3) Uani 1 4 e d . . .
O12 O -0.24532(19) 0.46868(9) 0.03079(17) 0.0336(3) Uani 1 4 e d . . .
O41 O -0.73037(17) 0.37121(9) -0.45485(16) 0.0281(3) Uani 1 4 e d . . .
O42 O -0.47904(17) 0.36898(9) -0.56658(16) 0.0293(3) Uani 1 4 e d . . .
C1 C -0.2368(2) 0.38757(12) -0.0038(2) 0.0215(3) Uani 1 4 e d . . .
C2 C -0.3549(3) 0.34936(13) -0.1624(2) 0.0258(4) Uani 1 4 e d . . .
C3 C -0.4582(3) 0.42043(13) -0.2773(2) 0.0256(4) Uani 1 4 e d . . .
C4 C -0.5614(2) 0.38376(11) -0.4444(2) 0.0202(3) Uani 1 4 e d . . .
H21 H -0.284(3) 0.3151(17) -0.222(3) 0.040(6) Uiso 1 4 e d . . .
H22 H -0.442(3) 0.3061(17) -0.124(3) 0.041(6) Uiso 1 4 e d . . .
H31 H -0.370(3) 0.4608(16) -0.306(3) 0.035(6) Uiso 1 4 e d . . .
H32 H -0.540(3) 0.4485(17) -0.214(3) 0.041(6) Uiso 1 4 e d . . .
OW1 O 0.0178(2) 0.49897(10) 0.2954(2) 0.0341(3) Uani 1 4 e d . . .
HW11 H 0.029(4) 0.540(2) 0.358(4) 0.065(9) Uiso 1 4 e d . . .
HW12 H -0.075(5) 0.503(3) 0.209(5) 0.096(13) Uiso 1 4 e d . . .
OW2 O 0.1439(2) 0.21325(9) 0.31872(19) 0.0306(3) Uani 1 4 e d . . .
HW21 H 0.187(4) 0.1883(19) 0.243(4) 0.052(8) Uiso 1 4 e d . . .
HW22 H 0.193(4) 0.194(2) 0.408(4) 0.058(9) Uiso 1 4 e d . . .
OW3 O -0.12025(18) 0.34048(10) 0.48492(18) 0.0255(3) Uani 1 4 e d . . .
HW31 H -0.124(4) 0.290(2) 0.519(4) 0.057(9) Uiso 1 4 e d . . .
HW32 H -0.217(4) 0.3524(17) 0.450(4) 0.044(8) Uiso 1 4 e d . . .
OW4 O 0.27975(19) 0.37285(10) 0.13761(17) 0.0257(3) Uani 1 4 e d . . .
HW41 H 0.363(5) 0.368(2) 0.208(4) 0.067(10) Uiso 1 4 e d . . .
HW42 H 0.283(4) 0.426(2) 0.095(4) 0.057(8) Uiso 1 4 e d . . .

loop_
_atom_site_aniso_label
_atom_site_aniso_U_11
_atom_site_aniso_U_22
_atom_site_aniso_U_33
_atom_site_aniso_U_23
_atom_site_aniso_U_13
_atom_site_aniso_U_12
Mn1 0.01814(15) 0.02424(16) 0.01530(14) -0.00134(9) -0.00177(10) 0.00056(9)
O11 0.0275(6) 0.0295(7) 0.0207(6) -0.0023(5) -0.0089(5) 0.0032(5)
O12 0.0419(8) 0.0271(7) 0.0259(6) -0.0022(5) -0.0107(6) 0.0031(6)
O41 0.0180(6) 0.0465(8) 0.0178(6) -0.0022(5) -0.0029(5) -0.0056(5)
O42 0.0198(6) 0.0449(8) 0.0220(6) -0.0019(5) 0.0001(5) 0.0032(5)
C1 0.0194(8) 0.0271(9) 0.0164(7) 0.0003(6) -0.0012(6) -0.0007(7)
C2 0.0273(9) 0.0271(9) 0.0192(8) -0.0005(7) -0.0066(7) 0.0009(7)
C3 0.0241(8) 0.0271(9) 0.0217(8) -0.0018(7) -0.0067(7) 0.0004(7)
C4 0.0189(8) 0.0198(8) 0.0191(7) 0.0021(6) -0.0040(6) 0.0008(6)
OW1 0.0388(8) 0.0258(7) 0.0329(8) -0.0069(6) -0.0071(7) 0.0038(6)
OW2 0.0424(8) 0.0285(7) 0.0195(6) 0.0012(5) 0.0014(6) 0.0094(6)
OW3 0.0172(6) 0.0318(8) 0.0265(7) 0.0041(5) 0.0010(5) -0.0002(5)
OW4 0.0274(7) 0.0275(7) 0.0209(6) -0.0002(5) 0.0001(6) -0.0018(5)

loop_
_geom_bond_atom_site_label_1
_geom_bond_atom_site_label_2
_geom_bond_distance
_geom_bond_site_symmetry_2
_geom_bond_publ_flag
Mn1 O11 2.1563(11) . ?
Mn1 O41 2.1705(12) 1_656 ?
Mn1 OW1 2.1740(15) . ?
Mn1 OW3 2.1792(14) . ?
Mn1 OW2 2.1905(14) . ?
Mn1 OW4 2.2505(14) . ?
O11 C1 1.273(2) . ?
O12 C1 1.244(2) . ?
O41 C4 1.272(2) . ?
O41 Mn1 2.1705(12) 1_454 ?
O42 C4 1.252(2) . ?
C1 C2 1.515(2) . ?
C2 C3 1.518(2) . ?
C2 H21 0.93(3) . ?
C2 H22 1.00(3) . ?
C3 C4 1.512(2) . ?
C3 H31 0.95(2) . ?
C3 H32 0.96(3) . ?
OW1 HW11 0.78(3) . ?
OW1 HW12 0.89(4) . ?
OW2 HW21 0.82(3) . ?
OW2 HW22 0.79(3) . ?
OW3 HW31 0.81(3) . ?
OW3 HW32 0.75(3) . ?
OW4 HW41 0.76(3) . ?
OW4 HW42 0.87(3) . ?
